data_7207353
loop_
_publ_author_name
'Wei, Wei'
'Yu, Hongtao'
'Jiang, Feilong'
'Liu, Bing'
'Ma, Jie'
'Hong, Maochun'

_publ_section_title
;
 Anion-controlled conformational variation: Structural modulation and
 anion exchange of Ag(i) coordination networks
;
_journal_issue 5
_journal_name_full CrystEngComm
_journal_page_first 1693
_journal_paper_doi 10.1039/c1ce06141k
_journal_volume 14
_journal_year 2012
_chemical_formula_sum 'C56 H48 Ag4 N20 O12 S12'
_chemical_formula_weight 2009.34
_chemical_name_systematic
;
?
;
_space_group_IT_number 36
_symmetry_cell_setting orthorhombic
_symmetry_space_group_name_Hall 'C 2c -2'
_symmetry_space_group_name_H-M 'C m c 21'
_atom_sites_solution_hydrogens geom
_atom_sites_solution_primary direct
_atom_sites_solution_secondary difmap
_audit_creation_method SHELXL-97
_cell_angle_alpha 90.00
_cell_angle_beta 90.00
_cell_angle_gamma 90.00
_cell_formula_units_Z 4
_cell_length_a 26.283(6)
_cell_length_b 26.418(6)
_cell_length_c 10.625(2)
_cell_measurement_reflns_used 4580
_cell_measurement_temperature 296(2)
_cell_measurement_theta_max 20.58
_cell_measurement_theta_min 2.44
_cell_volume 7377(3)
_computing_cell_refinement 'SAINT (Bruker, 2004)'
_computing_data_collection 'APEX2 (Bruker, 2004)'
_computing_data_reduction 'SAINT (Bruker, 2004)'
_computing_molecular_graphics ORTEP-3
_computing_publication_material 'SHELXL-97 (Sheldrick, 1997)'
_computing_structure_refinement 'SHELXL-97 (Sheldrick, 1997)'
_computing_structure_solution 'SHELXL-97 (Sheldrick, 1990)'
_diffrn_ambient_temperature 296(2)
_diffrn_detector_area_resol_mean 14.6306
_diffrn_measured_fraction_theta_full 0.943
_diffrn_measured_fraction_theta_max 0.943
_diffrn_measurement_device_type 'Siemens SMART APEX II CCD'
_diffrn_measurement_method 'phi and omega scans'
_diffrn_radiation_monochromator graphite
_diffrn_radiation_source 'fine-focus sealed tube'
_diffrn_radiation_type MoK\a
_diffrn_radiation_wavelength 0.71073
_diffrn_reflns_av_R_equivalents 0.0468
_diffrn_reflns_av_sigmaI/netI 0.0953
_diffrn_reflns_limit_h_max 34
_diffrn_reflns_limit_h_min -33
_diffrn_reflns_limit_k_max 27
_diffrn_reflns_limit_k_min -34
_diffrn_reflns_limit_l_max 14
_diffrn_reflns_limit_l_min -12
_diffrn_reflns_number 19162
_diffrn_reflns_theta_full 28.16
_diffrn_reflns_theta_max 28.16
_diffrn_reflns_theta_min 2.19
_exptl_absorpt_coefficient_mu 1.457
_exptl_absorpt_correction_T_max 0.6836
_exptl_absorpt_correction_T_min 0.5518
_exptl_absorpt_correction_type empirical
_exptl_absorpt_process_details 'SADABS (Sheldrick, 1996)'
_exptl_crystal_colour colorless
_exptl_crystal_density_diffrn 1.809
_exptl_crystal_density_method 'not measured'
_exptl_crystal_description block
_exptl_crystal_F_000 4000
_exptl_crystal_size_max 0.27
_exptl_crystal_size_mid 0.26
_exptl_crystal_size_min 0.23
_refine_diff_density_max 1.222
_refine_diff_density_min -1.058
_refine_diff_density_rms 0.143
_refine_ls_abs_structure_details 'Flack H D (1983), Acta Cryst. A39, 876-881'
_refine_ls_abs_structure_Flack 0.04(6)
_refine_ls_extinction_method none
_refine_ls_goodness_of_fit_ref 1.038
_refine_ls_hydrogen_treatment constr
_refine_ls_matrix_type full
_refine_ls_number_parameters 484
_refine_ls_number_reflns 7282
_refine_ls_number_restraints 78
_refine_ls_restrained_S_all 1.036
_refine_ls_R_factor_all 0.1304
_refine_ls_R_factor_gt 0.0771
_refine_ls_shift/su_max 0.000
_refine_ls_shift/su_mean 0.000
_refine_ls_structure_factor_coef Fsqd
_refine_ls_weighting_details 'calc w=1/[\s^2^(Fo^2^)+(0.0952P)^2^+0.0000P] where P=(Fo^2^+2Fc^2^)/3'
_refine_ls_weighting_scheme calc
_refine_ls_wR_factor_gt 0.1944
_refine_ls_wR_factor_ref 0.2111
_reflns_number_gt 3519
_reflns_number_total 7271
_reflns_threshold_expression >2sigma(I)
_cod_data_source_file c1ce06141k.txt
_cod_data_source_block complex2
_cod_depositor_comments
;
The following automatic conversions were performed:

'_symmetry_cell_setting' value 'Orthorhombic' changed to
'orthorhombic' according to
/home/saulius/struct/CIF-dictionaries/cif_core.dic dictionary named
'cif_core.dic' version 2.4.1 from 2010-06-29.

Automatic conversion script
Id: cif_fix_values 1715 2011-07-08 13:25:40Z adriana 
;
_cod_original_cell_volume 7378(3)
_cod_original_sg_symbol_H-M Cmc21
_cod_database_code 7207353

loop_
_symmetry_equiv_pos_as_xyz
'x, y, z'
'-x, -y, z+1/2'
'-x, y, z'
'x, -y, z+1/2'
'x+1/2, y+1/2, z'
'-x+1/2, -y+1/2, z+1/2'
'-x+1/2, y+1/2, z'
'x+1/2, -y+1/2, z+1/2'

loop_
_atom_site_label
_atom_site_type_symbol
_atom_site_fract_x
_atom_site_fract_y
_atom_site_fract_z
_atom_site_U_iso_or_equiv
_atom_site_adp_type
_atom_site_occupancy
_atom_site_symmetry_multiplicity
_atom_site_calc_flag
_atom_site_refinement_flags
Ag1 Ag 1.0000 0.70449(7) 0.73327(18) 0.0956(6) Uani 1 2 d S
S1 S 0.73210(13) 0.73699(16) 0.9136(4) 0.0822(10) Uani 1 1 d .
O1 O 0.5000 0.6275(10) 0.640(3) 0.174(12) Uani 1 2 d SU
N1 N 0.9192(3) 0.7193(4) 0.7387(13) 0.075(3) Uani 1 1 d .
C1 C 0.8886(6) 0.6918(6) 0.6602(15) 0.089(4) Uani 1 1 d .
H1 H 0.9022 0.6693 0.6018 0.107 Uiso 1 1 calc R
Ag2 Ag 1.0000 0.52096(7) 0.79349(18) 0.0960(6) Uani 1 2 d S
S2 S 0.72542(17) 0.62622(17) 0.8227(4) 0.0883(11) Uani 1 1 d .
O2 O 0.5408(7) 0.6559(9) 0.4785(16) 0.184(8) Uani 1 1 d DU
N2 N 0.9181(3) 0.5168(4) 0.7929(12) 0.073(3) Uani 1 1 d .
C2 C 0.8345(4) 0.6990(6) 0.6716(13) 0.077(4) Uani 1 1 d .
H2 H 0.8126 0.6795 0.6231 0.093 Uiso 1 1 calc R
Ag3 Ag 0.58223(4) 0.62866(3) 0.76203(12) 0.0804(3) Uani 1 1 d .
S3 S 0.72539(12) 0.51661(14) 0.9204(4) 0.0781(9) Uani 1 1 d .
O3 O 0.7709(9) 0.6104(9) 0.512(3) 0.262(15) Uani 1 1 d DU
N3 N 0.7401(5) 0.6552(5) 1.0410(15) 0.094(4) Uani 1 1 d .
C3 C 0.8154(4) 0.7335(4) 0.7508(13) 0.065(3) Uani 1 1 d .
S4 S 0.6123(3) 0.8920(2) 0.5505(8) 0.166(3) Uani 1 1 d .
O4 O 0.7354(8) 0.6335(11) 0.361(2) 0.264(15) Uani 1 1 d DU
N4 N 0.7399(6) 0.6009(6) 1.0458(14) 0.096(4) Uani 1 1 d .
C4 C 0.8506(5) 0.7617(5) 0.8260(12) 0.065(3) Uani 1 1 d .
H4 H 0.8392 0.7870 0.8803 0.078 Uiso 1 1 calc R
S5 S 0.5000 0.9024(4) 0.6445(11) 0.164(4) Uani 1 2 d S
O5 O 0.6898(7) 0.6327(7) 0.5114(14) 0.171(8) Uani 1 1 d DU
N5 N 0.5953(3) 0.5475(3) 0.7626(11) 0.062(2) Uani 1 1 d .
C5 C 0.8987(5) 0.7512(5) 0.8164(14) 0.074(3) Uani 1 1 d .
H5 H 0.9206 0.7682 0.8706 0.089 Uiso 1 1 calc R
S6 S 0.61086(11) 0.35767(12) 0.5932(3) 0.0659(8) Uani 1 1 d .
O6 O 1.0000 0.6121(10) 0.631(2) 0.196(12) Uani 1 2 d SDU
N6 N 0.5979(4) 0.7092(4) 0.7463(12) 0.069(3) Uani 1 1 d .
C6 C 0.7583(4) 0.7456(5) 0.7472(18) 0.091(5) Uani 1 1 d .
H6A H 0.7410 0.7230 0.6893 0.110 Uiso 1 1 calc R
H6B H 0.7530 0.7801 0.7191 0.110 Uiso 1 1 calc R
S7 S 0.5000 0.3603(2) 0.6908(4) 0.0705(13) Uani 1 2 d S
O7 O 1.0000 0.5528(7) 0.501(2) 0.133(7) Uani 1 2 d SDU
N7 N 0.5286(10) 0.8693(8) 0.443(2) 0.180(12) Uani 1 1 d .
C7 C 0.7344(4) 0.6710(5) 0.9326(12) 0.065(3) Uani 1 1 d .
O8 O 1.0000 0.6284(12) 0.438(3) 0.51(5) Uani 1 2 d SDU
N8 N 0.5254(3) 0.3645(4) 0.4598(8) 0.053(2) Uani 1 1 d .
C8 C 0.7349(4) 0.5811(6) 0.9426(12) 0.071(4) Uani 1 1 d .
N9 N 0.5000 0.6441(8) 0.5344(17) 0.081(5) Uani 1 2 d SDU
C9 C 0.7562(4) 0.5038(5) 0.7764(13) 0.073(3) Uani 1 1 d .
H9A H 0.7480 0.4694 0.7511 0.088 Uiso 1 1 calc R
H9B H 0.7427 0.5264 0.7127 0.088 Uiso 1 1 calc R
N10 N 0.7323(5) 0.6244(5) 0.4711(12) 0.079(4) Uani 1 1 d DU
C10 C 0.8137(4) 0.5094(5) 0.7794(13) 0.069(3) Uani 1 1 d .
N11 N 1.0000 0.5989(6) 0.5249(16) 0.080(4) Uani 1 2 d SDU
C11 C 0.8419(4) 0.4814(5) 0.8652(14) 0.072(3) Uani 1 1 d .
H11 H 0.8265 0.4587 0.9202 0.086 Uiso 1 1 calc R
C12 C 0.8917(5) 0.4885(5) 0.8652(15) 0.075(4) Uani 1 1 d .
H12 H 0.9099 0.4705 0.9257 0.090 Uiso 1 1 calc R
C13 C 0.8906(7) 0.5453(7) 0.7164(17) 0.110(6) Uani 1 1 d .
H13 H 0.9078 0.5694 0.6689 0.132 Uiso 1 1 calc R
C14 C 0.8411(4) 0.5426(6) 0.7020(19) 0.102(6) Uani 1 1 d .
H14 H 0.8246 0.5622 0.6418 0.122 Uiso 1 1 calc R
C15 C 0.5444(4) 0.3621(4) 0.5723(11) 0.052(3) Uani 1 1 d .
C16 C 0.6196(5) 0.3856(4) 0.7492(13) 0.067(3) Uani 1 1 d .
H16A H 0.5965 0.3693 0.8077 0.080 Uiso 1 1 calc R
H16B H 0.6540 0.3789 0.7775 0.080 Uiso 1 1 calc R
C17 C 0.6102(3) 0.4432(4) 0.7522(11) 0.054(2) Uani 1 1 d .
C18 C 0.5815(5) 0.4638(5) 0.8361(13) 0.074(3) Uani 1 1 d .
H18 H 0.5646 0.4430 0.8931 0.088 Uiso 1 1 calc R
C19 C 0.5747(5) 0.5172(5) 0.8448(15) 0.081(4) Uani 1 1 d .
H19 H 0.5552 0.5306 0.9099 0.098 Uiso 1 1 calc R
C20 C 0.6238(5) 0.5272(5) 0.6753(15) 0.082(4) Uani 1 1 d .
H20 H 0.6400 0.5483 0.6178 0.098 Uiso 1 1 calc R
C21 C 0.6309(5) 0.4739(4) 0.6651(12) 0.065(3) Uani 1 1 d .
H21 H 0.6497 0.4604 0.5989 0.078 Uiso 1 1 calc R
C22 C 0.6271(5) 0.7275(5) 0.6585(12) 0.070(3) Uani 1 1 d .
H22 H 0.6418 0.7045 0.6033 0.083 Uiso 1 1 calc R
C23 C 0.6379(5) 0.7770(5) 0.6403(14) 0.076(4) Uani 1 1 d .
H23 H 0.6595 0.7866 0.5752 0.091 Uiso 1 1 calc R
C24 C 0.6178(6) 0.8116(5) 0.7151(15) 0.087(4) Uani 1 1 d .
C25 C 0.5780(9) 0.7935(6) 0.801(2) 0.138(9) Uani 1 1 d .
H25 H 0.5553 0.8153 0.8408 0.166 Uiso 1 1 calc R
C26 C 0.5769(7) 0.7417(8) 0.8185(19) 0.112(6) Uani 1 1 d .
H26 H 0.5594 0.7295 0.8884 0.135 Uiso 1 1 calc R
C27 C 0.6255(11) 0.8682(5) 0.7110(18) 0.141(9) Uani 1 1 d .
H27A H 0.6602 0.8763 0.7344 0.169 Uiso 1 1 calc R
H27B H 0.6028 0.8844 0.7707 0.169 Uiso 1 1 calc R
C28 C 0.5447(6) 0.8857(5) 0.5387(16) 0.079(4) Uani 1 1 d .

loop_
_atom_site_aniso_label
_atom_site_aniso_U_11
_atom_site_aniso_U_22
_atom_site_aniso_U_33
_atom_site_aniso_U_23
_atom_site_aniso_U_13
_atom_site_aniso_U_12
Ag1 0.0578(7) 0.1086(13) 0.1204(15) 0.0186(11) 0.000 0.000
S1 0.073(2) 0.090(3) 0.084(2) -0.0065(19) 0.0216(18) 0.0009(17)
O1 0.097(13) 0.24(3) 0.18(2) 0.14(2) 0.000 0.000
N1 0.049(5) 0.065(6) 0.112(10) 0.010(7) 0.006(6) -0.009(4)
C1 0.091(9) 0.076(10) 0.100(10) -0.023(8) -0.017(9) 0.016(8)
Ag2 0.0507(7) 0.1117(13) 0.1257(15) -0.0251(11) 0.000 0.000
S2 0.109(3) 0.097(3) 0.0583(18) -0.0004(18) 0.000(2) 0.011(2)
O2 0.176(16) 0.26(2) 0.118(11) 0.024(13) -0.029(11) -0.069(15)
N2 0.054(5) 0.066(6) 0.101(9) -0.012(6) -0.013(6) 0.010(5)
C2 0.058(6) 0.104(11) 0.070(8) -0.014(8) 0.009(6) 0.007(7)
Ag3 0.0862(6) 0.0529(5) 0.1021(8) 0.0067(6) -0.0035(7) 0.0000(4)
S3 0.0681(18) 0.077(2) 0.089(2) 0.0079(18) 0.0187(17) 0.0022(16)
O3 0.32(3) 0.22(2) 0.24(3) -0.09(2) -0.14(3) 0.12(2)
N3 0.092(8) 0.081(9) 0.108(11) 0.003(8) 0.010(8) -0.007(7)
C3 0.066(6) 0.064(6) 0.064(7) 0.001(7) -0.011(6) -0.005(5)
S4 0.211(7) 0.089(4) 0.199(7) 0.067(4) 0.049(6) 0.025(4)
O4 0.140(14) 0.46(5) 0.20(2) -0.03(2) -0.053(16) 0.023(18)
N4 0.109(10) 0.091(10) 0.088(10) 0.017(8) -0.015(8) -0.011(8)
C4 0.081(8) 0.050(7) 0.064(7) -0.005(5) 0.009(6) -0.018(6)
S5 0.220(11) 0.104(7) 0.168(9) -0.015(6) 0.000 0.000
O5 0.188(16) 0.217(19) 0.108(11) 0.009(11) 0.028(11) 0.090(14)
N5 0.064(5) 0.050(5) 0.074(6) 0.002(6) 0.009(5) 0.004(4)
C5 0.073(8) 0.067(9) 0.082(9) -0.002(7) 0.008(7) -0.017(6)
S6 0.0517(14) 0.0646(19) 0.082(2) -0.0130(15) -0.0069(15) 0.0067(13)
O6 0.27(4) 0.18(3) 0.14(2) -0.022(18) 0.000 0.000
N6 0.065(5) 0.056(5) 0.084(8) -0.001(6) 0.004(6) 0.016(4)
C6 0.060(6) 0.086(9) 0.128(14) -0.030(10) 0.007(8) 0.006(6)
S7 0.055(2) 0.097(4) 0.059(3) -0.007(2) 0.000 0.000
O7 0.079(10) 0.135(17) 0.18(2) -0.050(15) 0.000 0.000
N7 0.29(4) 0.095(13) 0.155(17) -0.012(12) 0.012(18) -0.032(13)
C7 0.050(6) 0.088(10) 0.058(8) 0.004(7) 0.013(5) 0.008(6)
O8 0.64(9) 0.22(5) 0.68(10) 0.02(6) 0.000 0.000
N8 0.051(4) 0.066(6) 0.043(5) -0.011(4) 0.005(4) -0.003(4)
C8 0.043(6) 0.118(12) 0.053(7) -0.003(7) 0.012(5) -0.015(6)
N9 0.060(9) 0.115(15) 0.069(11) 0.008(10) 0.000 0.000
C9 0.052(5) 0.096(9) 0.071(8) -0.023(7) -0.009(6) 0.013(5)
N10 0.095(9) 0.080(8) 0.063(7) -0.020(6) -0.033(7) 0.041(7)
C10 0.045(5) 0.080(8) 0.083(9) -0.021(7) 0.004(6) -0.009(5)
N11 0.097(12) 0.082(12) 0.061(10) 0.015(9) 0.000 0.000
C11 0.065(7) 0.051(7) 0.099(10) -0.001(7) -0.011(7) 0.006(5)
C12 0.061(7) 0.061(8) 0.102(11) -0.017(7) -0.005(7) 0.010(6)
C13 0.107(11) 0.120(14) 0.102(12) 0.057(11) 0.033(10) 0.006(10)
C14 0.047(6) 0.104(12) 0.154(15) 0.058(11) 0.003(8) 0.008(6)
C15 0.049(5) 0.038(6) 0.069(7) -0.001(5) -0.003(5) 0.008(4)
C16 0.084(7) 0.050(6) 0.066(7) 0.000(6) -0.012(7) 0.006(5)
C17 0.043(4) 0.054(6) 0.066(7) -0.013(6) -0.008(5) 0.001(4)
C18 0.083(8) 0.064(8) 0.073(8) -0.018(6) 0.016(7) -0.015(6)
C19 0.096(9) 0.061(9) 0.087(10) -0.016(7) 0.014(8) 0.004(7)
C20 0.075(8) 0.070(9) 0.100(10) 0.005(8) 0.011(8) -0.013(7)
C21 0.077(7) 0.034(6) 0.085(8) -0.003(6) 0.021(7) 0.001(5)
C22 0.087(8) 0.057(8) 0.065(7) -0.001(6) 0.024(7) 0.014(6)
C23 0.074(8) 0.065(9) 0.089(10) 0.022(7) 0.023(7) 0.018(6)
C24 0.114(10) 0.046(7) 0.100(11) 0.019(7) -0.035(9) -0.013(7)
C25 0.22(2) 0.052(9) 0.144(17) -0.020(10) 0.072(16) 0.032(12)
C26 0.130(14) 0.101(14) 0.106(13) 0.024(10) 0.019(12) -0.007(11)
C27 0.28(3) 0.019(6) 0.125(14) 0.008(7) 0.005(16) -0.009(10)
C28 0.107(11) 0.044(7) 0.086(10) 0.012(7) -0.002(9) 0.012(7)

loop_
_atom_type_symbol
_atom_type_description
_atom_type_scat_dispersion_real
_atom_type_scat_dispersion_imag
_atom_type_scat_source
C C 0.0033 0.0016 'International Tables Vol C Tables 4.2.6.8 and 6.1.1.4'
H H 0.0000 0.0000 'International Tables Vol C Tables 4.2.6.8 and 6.1.1.4'
N N 0.0061 0.0033 'International Tables Vol C Tables 4.2.6.8 and 6.1.1.4'
O O 0.0106 0.0060 'International Tables Vol C Tables 4.2.6.8 and 6.1.1.4'
Ag Ag -0.8971 1.1015 'International Tables Vol C Tables 4.2.6.8 and 6.1.1.4'
S S 0.1246 0.1234 'International Tables Vol C Tables 4.2.6.8 and 6.1.1.4'

loop_
_geom_angle_atom_site_label_1
_geom_angle_atom_site_label_2
_geom_angle_atom_site_label_3
_geom_angle
_geom_angle_site_symmetry_1
_geom_angle_site_symmetry_3
N1 Ag1 N1 158.9(6) . 3_755
C7 S1 C6 102.2(6) . .
N9 O1 Ag3 118.4(5) . .
N9 O1 Ag3 118.4(5) . 3_655
Ag3 O1 Ag3 117.9(11) . 3_655
C5 N1 C1 119.3(11) . .
C5 N1 Ag1 122.9(10) . .
C1 N1 Ag1 117.8(10) . .
N1 C1 C2 117.4(13) . .
N1 C1 H1 121.3 . .
C2 C1 H1 121.3 . .
N2 Ag2 N2 174.1(6) 3_755 .
C7 S2 C8 87.4(7) . .
C12 N2 C13 114.1(11) . .
C12 N2 Ag2 124.7(9) . .
C13 N2 Ag2 121.2(11) . .
C3 C2 C1 120.9(13) . .
C3 C2 H2 119.5 . .
C1 C2 H2 119.5 . .
N5 Ag3 N6 159.5(3) . .
N5 Ag3 O1 97.2(7) . .
N6 Ag3 O1 97.7(6) . .
N5 Ag3 N8 99.1(4) . 4_565
N6 Ag3 N8 95.9(4) . 4_565
O1 Ag3 N8 85.7(6) . 4_565
C8 S3 C9 103.9(6) . .
C7 N3 N4 111.7(14) . .
C2 C3 C4 117.6(11) . .
C2 C3 C6 119.6(12) . .
C4 C3 C6 122.4(12) . .
C28 S4 C27 102.6(11) . .
C8 N4 N3 113.4(14) . .
C5 C4 C3 118.2(12) . .
C5 C4 H4 120.9 . .
C3 C4 H4 120.9 . .
C28 S5 C28 88.5(13) 3_655 .
C19 N5 C20 117.6(12) . .
C19 N5 Ag3 122.8(9) . .
C20 N5 Ag3 119.5(9) . .
N1 C5 C4 126.4(13) . .
N1 C5 H5 116.8 . .
C4 C5 H5 116.8 . .
C15 S6 C16 102.2(6) . .
C26 N6 C22 115.8(13) . .
C26 N6 Ag3 122.0(11) . .
C22 N6 Ag3 122.1(9) . .
C3 C6 S1 107.7(11) . .
C3 C6 H6A 110.2 . .
S1 C6 H6A 110.2 . .
C3 C6 H6B 110.2 . .
S1 C6 H6B 110.2 . .
H6A C6 H6B 108.5 . .
C15 S7 C15 85.6(8) 3_655 .
C28 N7 N7 110.9(16) . 3_655
N3 C7 S2 115.4(12) . .
N3 C7 S1 116.5(11) . .
S2 C7 S1 127.9(8) . .
C15 N8 N8 112.6(6) . 3_655
C15 N8 Ag3 122.1(7) . 4_564
N8 N8 Ag3 125.3(2) 3_655 4_564
N4 C8 S3 123.8(12) . .
N4 C8 S2 111.9(13) . .
S3 C8 S2 123.0(8) . .
O1 N9 O2 121.8(11) . 3_655
O1 N9 O2 121.8(11) . .
O2 N9 O2 116(2) 3_655 .
C10 C9 S3 114.8(9) . .
C10 C9 H9A 108.6 . .
S3 C9 H9A 108.6 . .
C10 C9 H9B 108.6 . .
S3 C9 H9B 108.6 . .
H9A C9 H9B 107.5 . .
O3 N10 O4 112(2) . .
O3 N10 O5 136(2) . .
O4 N10 O5 111.7(17) . .
C11 C10 C14 116.3(10) . .
C11 C10 C9 119.6(12) . .
C14 C10 C9 124.1(13) . .
O6 N11 O8 122.5(19) . .
O6 N11 O7 119.0(16) . .
O8 N11 O7 118.5(18) . .
C12 C11 C10 117.0(13) . .
C12 C11 H11 121.5 . .
C10 C11 H11 121.5 . .
N2 C12 C11 128.3(14) . .
N2 C12 H12 115.9 . .
C11 C12 H12 115.9 . .
C14 C13 N2 125.6(15) . .
C14 C13 H13 117.2 . .
N2 C13 H13 117.2 . .
C13 C14 C10 118.4(14) . .
C13 C14 H14 120.8 . .
C10 C14 H14 120.8 . .
N8 C15 S7 114.6(8) . .
N8 C15 S6 120.0(9) . .
S7 C15 S6 125.4(7) . .
C17 C16 S6 113.4(9) . .
C17 C16 H16A 108.9 . .
S6 C16 H16A 108.9 . .
C17 C16 H16B 108.9 . .
S6 C16 H16B 108.9 . .
H16A C16 H16B 107.7 . .
C18 C17 C21 117.3(12) . .
C18 C17 C16 121.7(12) . .
C21 C17 C16 121.0(11) . .
C17 C18 C19 122.5(13) . .
C17 C18 H18 118.8 . .
C19 C18 H18 118.8 . .
N5 C19 C18 120.8(13) . .
N5 C19 H19 119.6 . .
C18 C19 H19 119.6 . .
N5 C20 C21 122.2(12) . .
N5 C20 H20 118.9 . .
C21 C20 H20 118.9 . .
C17 C21 C20 119.4(11) . .
C17 C21 H21 120.3 . .
C20 C21 H21 120.3 . .
N6 C22 C23 126.0(12) . .
N6 C22 H22 117.0 . .
C23 C22 H22 117.0 . .
C24 C23 C22 119.9(13) . .
C24 C23 H23 120.0 . .
C22 C23 H23 120.0 . .
C23 C24 C25 115.6(12) . .
C23 C24 C27 128.0(16) . .
C25 C24 C27 115.8(16) . .
C26 C25 C24 114.8(15) . .
C26 C25 H25 122.6 . .
C24 C25 H25 122.6 . .
N6 C26 C25 125.3(17) . .
N6 C26 H26 117.4 . .
C25 C26 H26 117.4 . .
C24 C27 S4 109.8(13) . .
C24 C27 H27A 109.7 . .
S4 C27 H27A 109.7 . .
C24 C27 H27B 109.7 . .
S4 C27 H27B 109.7 . .
H27A C27 H27B 108.2 . .
N7 C28 S5 114.9(18) . .
N7 C28 S4 116.6(18) . .
S5 C28 S4 128.4(11) . .

loop_
_geom_bond_atom_site_label_1
_geom_bond_atom_site_label_2
_geom_bond_distance
_geom_bond_site_symmetry_2
Ag1 N1 2.161(9) .
Ag1 N1 2.161(9) 3_755
S1 C7 1.756(14) .
S1 C6 1.911(19) .
O1 N9 1.20(3) .
O1 Ag3 2.522(14) .
O1 Ag3 2.522(14) 3_655
N1 C5 1.297(18) .
N1 C1 1.367(18) .
C1 C2 1.438(19) .
C1 H1 0.9300 .
Ag2 N2 2.157(9) 3_755
Ag2 N2 2.157(9) .
S2 C7 1.679(14) .
S2 C8 1.763(15) .
O2 N9 1.265(14) .
N2 C12 1.277(18) .
N2 C13 1.323(19) .
C2 C3 1.338(18) .
C2 H2 0.9300 .
Ag3 N5 2.173(9) .
Ag3 N6 2.174(10) .
Ag3 N8 2.583(9) 4_565
S3 C8 1.737(16) .
S3 C9 1.764(13) .
O3 N10 1.166(16) .
N3 C7 1.233(19) .
N3 N4 1.437(19) .
C3 C4 1.432(16) .
C3 C6 1.535(16) .
S4 C28 1.788(18) .
S4 C27 1.85(2) .
O4 N10 1.200(17) .
N4 C8 1.222(19) .
C4 C5 1.300(18) .
C4 H4 0.9300 .
S5 C28 1.686(18) 3_655
S5 C28 1.686(18) .
O5 N10 1.214(14) .
N5 C19 1.302(18) .
N5 C20 1.307(17) .
C5 H5 0.9300 .
S6 C15 1.764(10) .
S6 C16 1.829(14) .
O6 N11 1.177(15) .
N6 C26 1.28(2) .
N6 C22 1.302(16) .
C6 H6A 0.9700 .
C6 H6B 0.9700 .
S7 C15 1.718(12) 3_655
S7 C15 1.718(12) .
O7 N11 1.244(15) .
N7 C28 1.19(3) .
N7 N7 1.51(5) 3_655
O8 N11 1.207(16) .
N8 C15 1.297(15) .
N8 N8 1.338(17) 3_655
N8 Ag3 2.583(9) 4_564
N9 O2 1.265(14) 3_655
C9 C10 1.519(14) .
C9 H9A 0.9700 .
C9 H9B 0.9700 .
C10 C11 1.389(18) .
C10 C14 1.40(2) .
C11 C12 1.322(16) .
C11 H11 0.9300 .
C12 H12 0.9300 .
C13 C14 1.31(2) .
C13 H13 0.9300 .
C14 H14 0.9300 .
C16 C17 1.541(14) .
C16 H16A 0.9700 .
C16 H16B 0.9700 .
C17 C18 1.289(16) .
C17 C21 1.346(16) .
C18 C19 1.425(19) .
C18 H18 0.9300 .
C19 H19 0.9300 .
C20 C21 1.426(18) .
C20 H20 0.9300 .
C21 H21 0.9300 .
C22 C23 1.350(19) .
C22 H22 0.9300 .
C23 C24 1.32(2) .
C23 H23 0.9300 .
C24 C25 1.47(2) .
C24 C27 1.507(18) .
C25 C26 1.38(2) .
C25 H25 0.9300 .
C26 H26 0.9300 .
C27 H27A 0.9700 .
C27 H27B 0.9700 .
